data_7128593
loop_
_publ_author_name
'Shimamoto, Kento'
'Sunada, Yusuke'

_publ_section_title
;
 Nuclearity expansion in Pd clusters triggered by the migration of a
 phenyl group in cyclooligosilanes.
;
_journal_issue 62
_journal_name_full 'Chemical communications (Cambridge, England)'
_journal_page_first 7649
_journal_page_last 7652
_journal_paper_doi 10.1039/d1cc02682h
_journal_volume 57
_journal_year 2021
_chemical_formula_moiety 'C78 H94 N8 Pd6 Si4'
_chemical_formula_sum 'C78 H94 N8 Pd6 Si4'
_chemical_formula_weight 1894.40
_space_group_crystal_system monoclinic
_space_group_IT_number 15
_space_group_name_Hall '-C 2yc'
_space_group_name_H-M_alt 'C 1 2/c 1'
_atom_sites_solution_hydrogens geom
_atom_sites_solution_primary direct
_atom_sites_solution_secondary difmap
_audit_update_record
;
2021-04-20 deposited with the CCDC.	2021-07-06 downloaded from the CCDC.
;
_cell_angle_alpha 90.0000
_cell_angle_beta 97.103(3)
_cell_angle_gamma 90.0000
_cell_formula_units_Z 8
_cell_length_a 16.2926(6)
_cell_length_b 26.0709(10)
_cell_length_c 40.5668(15)
_cell_measurement_reflns_used 17041
_cell_measurement_temperature 296
_cell_measurement_theta_max 29.05
_cell_measurement_theta_min 1.65
_cell_volume 17099.0(11)
_computing_cell_refinement 'CrysAlisPro 1.171.41.93a (Rigaku OD, 2020)'
_computing_data_collection 'CrysAlisPro 1.171.41.93a (Rigaku OD, 2020)'
_computing_data_reduction 'CrysAlisPro 1.171.41.93a (Rigaku OD, 2020)'
_computing_molecular_graphics 'CrystalStructure 4.3'
_computing_publication_material 'CrystalStructure 4.3 (Rigaku, 2018)'
_computing_structure_refinement 'SHELXL Version 2017/1 (Sheldrick, 2008)'
_computing_structure_solution 'SHELXT Version 2014/5 (Sheldrick, 2014)'
_diffrn_ambient_temperature 296
_diffrn_detector_area_resol_mean 28.626
_diffrn_measured_fraction_theta_full 0.999
_diffrn_measured_fraction_theta_max 0.899
_diffrn_measurement_device_type 'Rigaku Saturn724'
_diffrn_measurement_method \w
_diffrn_radiation_type 'Mo K\a'
_diffrn_radiation_wavelength 0.71075
_diffrn_reflns_av_R_equivalents 0.1748
_diffrn_reflns_Laue_measured_fraction_full 0.999
_diffrn_reflns_Laue_measured_fraction_max 0.899
_diffrn_reflns_limit_h_max 19
_diffrn_reflns_limit_h_min -22
_diffrn_reflns_limit_k_max 37
_diffrn_reflns_limit_k_min -37
_diffrn_reflns_limit_l_max 58
_diffrn_reflns_limit_l_min -44
_diffrn_reflns_number 80958
_diffrn_reflns_point_group_measured_fraction_full 0.999
_diffrn_reflns_point_group_measured_fraction_max 0.899
_diffrn_reflns_theta_full 25.242
_diffrn_reflns_theta_max 31.217
_diffrn_reflns_theta_min 1.482
_diffrn_standards_number 0
_exptl_absorpt_coefficient_mu 1.335
_exptl_absorpt_correction_T_max 0.974
_exptl_absorpt_correction_T_min 0.940
_exptl_absorpt_correction_type multi-scan
_exptl_absorpt_process_details
;
CrysAlisPro 1.171.41.93a (Rigaku Oxford Diffraction, 2020)
Empirical absorption correction using spherical harmonics,
implemented in SCALE3 ABSPACK scaling algorithm.
;
_exptl_crystal_colour red
_exptl_crystal_density_diffrn 1.472
_exptl_crystal_density_method 'not measured'
_exptl_crystal_description platelet
_exptl_crystal_F_000 7600.00
_exptl_crystal_size_max 0.100
_exptl_crystal_size_mid 0.050
_exptl_crystal_size_min 0.020
_refine_diff_density_max 0.93
_refine_diff_density_min -0.70
_refine_ls_extinction_method none
_refine_ls_goodness_of_fit_ref 0.962
_refine_ls_hydrogen_treatment constr
_refine_ls_number_parameters 886
_refine_ls_number_reflns 18387
_refine_ls_number_restraints 0
_refine_ls_R_factor_all 0.2807
_refine_ls_R_factor_gt 0.0876
_refine_ls_shift/su_max 0.001
_refine_ls_structure_factor_coef Fsqd
_refine_ls_weighting_details 'w = 1/[\s^2^(Fo^2^)+(0.0594P)^2^] where P=(Fo^2^+2Fc^2^)/3'
_refine_ls_weighting_scheme calc
_refine_ls_wR_factor_gt 0.1529
_refine_ls_wR_factor_ref 0.2170
_reflns_Friedel_coverage 0.000
_reflns_number_gt 8631
_reflns_number_total 24997
_reflns_threshold_expression F^2^>2.0\s(F^2^)
_cod_data_source_file d1cc02682h2.cif
_cod_data_source_block Pd6(SiPh2)2(SiPh3)(SiPh)(CNtBu)6
_cod_depositor_comments 'Adding full bibliography for 7128591--7128594.cif.'
_cod_database_code 7128593

loop_
_space_group_symop_operation_xyz
'x, y, z'
'-x, y, -z+1/2'
'x+1/2, y+1/2, z'
'-x+1/2, y+1/2, -z+1/2'
'-x, -y, -z'
'x, -y, z-1/2'
'-x+1/2, -y+1/2, -z'
'x+1/2, -y+1/2, z-1/2'

loop_
_atom_site_label
_atom_site_type_symbol
_atom_site_fract_x
_atom_site_fract_y
_atom_site_fract_z
_atom_site_U_iso_or_equiv
_atom_site_adp_type
_atom_site_occupancy
_atom_site_site_symmetry_order
_atom_site_calc_flag
_atom_site_refinement_flags_posn
_atom_site_refinement_flags_adp
_atom_site_refinement_flags_occupancy
_atom_site_disorder_assembly
_atom_site_disorder_group
Pd1 Pd 0.61708(5) 0.63516(3) 0.34274(2) 0.0333(2) Uani 1 1 d . . . . .
Pd2 Pd 0.71114(5) 0.57183(3) 0.38644(2) 0.0350(2) Uani 1 1 d . . . . .
Pd3 Pd 0.87787(5) 0.59045(3) 0.40291(2) 0.0401(2) Uani 1 1 d . . . . .
Pd4 Pd 0.91451(5) 0.49474(3) 0.38404(2) 0.0411(2) Uani 1 1 d . . . . .
Pd5 Pd 0.76877(5) 0.43587(3) 0.38111(2) 0.0421(2) Uani 1 1 d . . . . .
Pd6 Pd 0.64475(5) 0.48416(3) 0.41008(2) 0.0369(2) Uani 1 1 d . . . . .
Si1 Si 0.57310(17) 0.55900(11) 0.37535(6) 0.0333(7) Uani 1 1 d . . . . .
Si2 Si 0.76617(18) 0.64436(12) 0.36775(7) 0.0382(7) Uani 1 1 d . . . . .
Si3 Si 0.88227(19) 0.41861(13) 0.34969(7) 0.0436(8) Uani 1 1 d . . . . .
Si4 Si 0.79873(18) 0.51172(11) 0.41164(7) 0.0347(7) Uani 1 1 d . . . . .
N1 N 0.4406(6) 0.6227(4) 0.3029(2) 0.047(3) Uani 1 1 d . . . . .
N2 N 0.6581(6) 0.7412(4) 0.3115(2) 0.051(3) Uani 1 1 d . . . . .
N3 N 0.9214(7) 0.6666(5) 0.4613(3) 0.077(4) Uani 1 1 d . . . . .
N4 N 1.0541(6) 0.5718(4) 0.3891(3) 0.065(3) Uani 1 1 d . . . . .
N5 N 0.6701(6) 0.3489(4) 0.3395(2) 0.059(3) Uani 1 1 d . . . . .
N6 N 0.6983(7) 0.3777(4) 0.4383(3) 0.072(3) Uani 1 1 d . . . . .
N7 N 0.4787(6) 0.4786(4) 0.4426(2) 0.045(2) Uani 1 1 d . . . . .
C1 C 0.5040(6) 0.5938(4) 0.4011(2) 0.037(3) Uani 1 1 d . . . . .
C2 C 0.5397(8) 0.6155(4) 0.4305(3) 0.053(3) Uani 1 1 d . . . . .
H2 H 0.594694 0.607591 0.437519 0.064 Uiso 1 1 calc R U . . .
C3 C 0.5002(11) 0.6481(5) 0.4502(3) 0.076(4) Uani 1 1 d . . . . .
H3 H 0.528596 0.662500 0.469231 0.091 Uiso 1 1 calc R U . . .
C4 C 0.4191(11) 0.6585(6) 0.4411(4) 0.083(5) Uani 1 1 d . . . . .
H4 H 0.391012 0.679572 0.454484 0.099 Uiso 1 1 calc R U . . .
C5 C 0.3784(9) 0.6386(6) 0.4128(4) 0.093(5) Uani 1 1 d . . . . .
H5 H 0.322970 0.646168 0.406277 0.111 Uiso 1 1 calc R U . . .
C6 C 0.4228(7) 0.6059(5) 0.3933(3) 0.056(3) Uani 1 1 d . . . . .
H6 H 0.394662 0.591952 0.374007 0.068 Uiso 1 1 calc R U . . .
C7 C 0.5134(6) 0.5125(4) 0.3463(2) 0.037(3) Uani 1 1 d . . . . .
C8 C 0.4420(6) 0.4875(5) 0.3519(3) 0.051(3) Uani 1 1 d . . . . .
H8 H 0.416597 0.496781 0.370335 0.061 Uiso 1 1 calc R U . . .
C9 C 0.4063(8) 0.4491(5) 0.3312(3) 0.067(4) Uani 1 1 d . . . . .
H9 H 0.358515 0.432712 0.335982 0.080 Uiso 1 1 calc R U . . .
C10 C 0.4416(8) 0.4355(5) 0.3039(3) 0.060(4) Uani 1 1 d . . . . .
H10 H 0.418044 0.410278 0.289537 0.072 Uiso 1 1 calc R U . . .
C11 C 0.5115(8) 0.4596(5) 0.2982(3) 0.066(4) Uani 1 1 d . . . . .
H11 H 0.536736 0.449712 0.279842 0.079 Uiso 1 1 calc R U . . .
C12 C 0.5470(7) 0.4978(4) 0.3181(3) 0.047(3) Uani 1 1 d . . . . .
H12 H 0.594275 0.514077 0.312589 0.057 Uiso 1 1 calc R U . . .
C13 C 0.7746(7) 0.7113(5) 0.3869(2) 0.049(3) Uani 1 1 d . . . . .
C14 C 0.7050(8) 0.7316(5) 0.3994(3) 0.056(3) Uani 1 1 d . . . . .
H14 H 0.656744 0.712310 0.398343 0.067 Uiso 1 1 calc R U . . .
C15 C 0.7077(11) 0.7803(6) 0.4135(3) 0.079(5) Uani 1 1 d . . . . .
H15 H 0.662207 0.793358 0.422455 0.095 Uiso 1 1 calc R U . . .
C16 C 0.7774(14) 0.8081(6) 0.4138(4) 0.104(6) Uani 1 1 d . . . . .
H16 H 0.776409 0.841659 0.421476 0.124 Uiso 1 1 calc R U . . .
C17 C 0.8493(11) 0.7909(6) 0.4038(4) 0.100(6) Uani 1 1 d . . . . .
H17 H 0.897694 0.810116 0.406449 0.120 Uiso 1 1 calc R U . . .
C18 C 0.8451(8) 0.7422(5) 0.3892(3) 0.067(4) Uani 1 1 d . . . . .
H18 H 0.891632 0.729756 0.380664 0.080 Uiso 1 1 calc R U . . .
C19 C 0.8266(6) 0.6410(4) 0.3302(3) 0.041(3) Uani 1 1 d . . . . .
C20 C 0.8596(8) 0.6823(5) 0.3149(3) 0.073(4) Uani 1 1 d . . . . .
H20 H 0.858366 0.714920 0.324079 0.087 Uiso 1 1 calc R U . . .
C21 C 0.8952(8) 0.6747(7) 0.2851(3) 0.094(6) Uani 1 1 d . . . . .
H21 H 0.915590 0.702388 0.274179 0.112 Uiso 1 1 calc R U . . .
C22 C 0.8994(9) 0.6246(7) 0.2721(3) 0.082(5) Uani 1 1 d . . . . .
H22 H 0.925858 0.619092 0.253391 0.098 Uiso 1 1 calc R U . . .
C23 C 0.8654(8) 0.5850(6) 0.2867(3) 0.069(4) Uani 1 1 d . . . . .
H23 H 0.864917 0.552370 0.277314 0.082 Uiso 1 1 calc R U . . .
C24 C 0.8316(7) 0.5931(5) 0.3154(3) 0.054(3) Uani 1 1 d . . . . .
H24 H 0.810690 0.565001 0.325709 0.064 Uiso 1 1 calc R U . . .
C25 C 0.9961(7) 0.4440(5) 0.3526(3) 0.055(3) Uani 1 1 d . . . . .
C26 C 1.0569(8) 0.4244(5) 0.3769(3) 0.069(4) Uani 1 1 d . . . . .
H26 H 1.042756 0.400834 0.392457 0.082 Uiso 1 1 calc R U . . .
C27 C 1.1390(10) 0.4406(7) 0.3774(5) 0.097(6) Uani 1 1 d . . . . .
H27 H 1.179380 0.426636 0.393057 0.116 Uiso 1 1 calc R U . . .
C28 C 1.1609(10) 0.4757(8) 0.3559(5) 0.099(6) Uani 1 1 d . . . . .
H28 H 1.215623 0.486448 0.357043 0.119 Uiso 1 1 calc R U . . .
C29 C 1.1038(9) 0.4948(7) 0.3330(4) 0.091(5) Uani 1 1 d . . . . .
H29 H 1.120070 0.518316 0.317843 0.110 Uiso 1 1 calc R U . . .
C30 C 1.0204(8) 0.4813(5) 0.3308(3) 0.060(4) Uani 1 1 d . . . . .
H30 H 0.981660 0.496709 0.315121 0.072 Uiso 1 1 calc R U . . .
C31 C 0.9041(7) 0.3480(4) 0.3561(3) 0.049(3) Uani 1 1 d . . . . .
C32 C 0.9174(11) 0.3268(6) 0.3873(3) 0.107(6) Uani 1 1 d . . . . .
H32 H 0.910863 0.347830 0.405286 0.129 Uiso 1 1 calc R U . . .
C33 C 0.9397(11) 0.2767(6) 0.3938(4) 0.110(6) Uani 1 1 d . . . . .
H33 H 0.948112 0.264403 0.415456 0.133 Uiso 1 1 calc R U . . .
C34 C 0.9490(9) 0.2459(5) 0.3679(4) 0.084(5) Uani 1 1 d . . . . .
H34 H 0.966270 0.212178 0.371634 0.100 Uiso 1 1 calc R U . . .
C35 C 0.9338(9) 0.2635(5) 0.3370(3) 0.074(4) Uani 1 1 d . . . . .
H35 H 0.937494 0.241112 0.319376 0.089 Uiso 1 1 calc R U . . .
C36 C 0.9126(7) 0.3139(4) 0.3303(3) 0.056(3) Uani 1 1 d . . . . .
H36 H 0.903872 0.325211 0.308376 0.068 Uiso 1 1 calc R U . . .
C37 C 0.8438(7) 0.4308(4) 0.3047(2) 0.045(3) Uani 1 1 d . . . . .
C38 C 0.8927(7) 0.4226(4) 0.2793(3) 0.054(3) Uani 1 1 d . . . . .
H38 H 0.945111 0.408606 0.284628 0.065 Uiso 1 1 calc R U . . .
C39 C 0.8657(7) 0.4348(5) 0.2461(3) 0.052(3) Uani 1 1 d . . . . .
H39 H 0.900877 0.429861 0.229970 0.063 Uiso 1 1 calc R U . . .
C40 C 0.7897(9) 0.4534(5) 0.2375(3) 0.060(4) Uani 1 1 d . . . . .
H40 H 0.772518 0.461921 0.215425 0.072 Uiso 1 1 calc R U . . .
C41 C 0.7364(8) 0.4599(5) 0.2612(3) 0.063(4) Uani 1 1 d . . . . .
H41 H 0.682205 0.470676 0.255199 0.075 Uiso 1 1 calc R U . . .
C42 C 0.7658(7) 0.4501(4) 0.2946(3) 0.055(3) Uani 1 1 d . . . . .
H42 H 0.731106 0.456748 0.310622 0.066 Uiso 1 1 calc R U . . .
C43 C 0.8322(6) 0.5063(5) 0.4580(3) 0.045(3) Uani 1 1 d . . . . .
C44 C 0.8846(8) 0.4706(5) 0.4724(3) 0.077(4) Uani 1 1 d . . . . .
H44 H 0.903011 0.445558 0.458708 0.092 Uiso 1 1 calc R U . . .
C45 C 0.9135(9) 0.4682(6) 0.5061(3) 0.091(5) Uani 1 1 d . . . . .
H45 H 0.951388 0.443390 0.514571 0.109 Uiso 1 1 calc R U . . .
C46 C 0.8835(9) 0.5040(7) 0.5262(3) 0.084(5) Uani 1 1 d . . . . .
H46 H 0.899296 0.502493 0.548977 0.101 Uiso 1 1 calc R U . . .
C47 C 0.8323(8) 0.5409(6) 0.5139(3) 0.079(5) Uani 1 1 d . . . . .
H47 H 0.814916 0.566069 0.527699 0.094 Uiso 1 1 calc R U . . .
C48 C 0.8051(7) 0.5414(5) 0.4798(3) 0.061(4) Uani 1 1 d . . . . .
H48 H 0.767165 0.566269 0.471487 0.073 Uiso 1 1 calc R U . . .
C49 C 0.5030(7) 0.6249(4) 0.3188(2) 0.039(3) Uani 1 1 d . . . . .
C50 C 0.3615(7) 0.6146(5) 0.2804(3) 0.059(4) Uani 1 1 d . . . . .
C51 C 0.2955(17) 0.6000(11) 0.3013(6) 0.064(8) Uiso 0.5 1 d . . P . .
C52 C 0.3417(14) 0.6643(9) 0.2606(6) 0.049(6) Uiso 0.5 1 d . . P . .
C53 C 0.3888(16) 0.5707(11) 0.2530(6) 0.057(7) Uiso 0.5 1 d . . P . .
C54 C 0.3094(14) 0.5727(10) 0.2965(5) 0.043(6) Uiso 0.5 1 d . . P . .
C55 C 0.3154(19) 0.6670(12) 0.2787(8) 0.085(9) Uiso 0.5 1 d . . P . .
C56 C 0.3784(17) 0.5960(12) 0.2470(7) 0.063(8) Uiso 0.5 1 d . . P . .
C57 C 0.6472(7) 0.7027(5) 0.3225(3) 0.045(3) Uani 1 1 d . . . . .
C58 C 0.6649(9) 0.7949(5) 0.2993(3) 0.069(4) Uani 1 1 d . . . . .
C59 C 0.6678(17) 0.8316(10) 0.3277(6) 0.058(7) Uiso 0.5 1 d . . P . .
C60 C 0.5771(15) 0.8000(9) 0.2720(6) 0.047(7) Uiso 0.5 1 d . . P . .
C61 C 0.720(2) 0.7955(12) 0.2733(8) 0.095(10) Uiso 0.5 1 d . . P . .
C62 C 0.621(2) 0.8306(14) 0.3220(8) 0.093(11) Uiso 0.5 1 d . . P . .
C63 C 0.619(2) 0.7981(14) 0.2660(9) 0.096(12) Uiso 0.5 1 d . . P . .
C64 C 0.7610(19) 0.8009(12) 0.2950(8) 0.089(10) Uiso 0.5 1 d . . P . .
C65 C 0.9107(8) 0.6438(5) 0.4371(3) 0.060(4) Uani 1 1 d . . . . .
C66 C 0.9235(16) 0.6947(9) 0.4950(5) 0.150(9) Uani 1 1 d . . . . .
C67 C 0.8104(18) 0.6850(12) 0.4961(7) 0.077(9) Uiso 0.5 1 d . . P . .
C68 C 0.918(3) 0.7502(17) 0.4887(9) 0.129(14) Uiso 0.5 1 d . . P . .
C69 C 0.979(2) 0.6660(13) 0.5196(8) 0.073(10) Uiso 0.5 1 d . . P . .
C70 C 0.851(2) 0.7173(15) 0.4953(8) 0.095(11) Uiso 0.5 1 d . . P . .
C71 C 0.987(2) 0.7392(13) 0.4869(7) 0.088(10) Uiso 0.5 1 d . . P . .
C72 C 0.9451(19) 0.6528(12) 0.5235(7) 0.066(9) Uiso 0.5 1 d . . P . .
C73 C 0.9874(7) 0.5581(5) 0.3942(3) 0.050(3) Uani 1 1 d . . . . .
C74 C 1.1115(9) 0.6180(6) 0.3909(4) 0.083(5) Uani 1 1 d . . . . .
C75 C 1.1392(10) 0.6283(8) 0.4247(4) 0.160(10) Uani 1 1 d . . . . .
H75A H 1.092459 0.631957 0.436725 0.192 Uiso 1 1 calc R U . . .
H75B H 1.173211 0.600434 0.433865 0.192 Uiso 1 1 calc R U . . .
H75C H 1.170922 0.659435 0.426350 0.192 Uiso 1 1 calc R U . . .
C76 C 1.1742(10) 0.6111(7) 0.3681(4) 0.127(7) Uani 1 1 d . . . . .
H76A H 1.147296 0.604430 0.346123 0.153 Uiso 1 1 calc R U . . .
H76B H 1.207021 0.641676 0.367899 0.153 Uiso 1 1 calc R U . . .
H76C H 1.209310 0.582675 0.375414 0.153 Uiso 1 1 calc R U . . .
C77 C 1.0569(11) 0.6629(6) 0.3789(5) 0.136(7) Uani 1 1 d . . . . .
H77A H 1.036114 0.657994 0.355913 0.164 Uiso 1 1 calc R U . . .
H77B H 1.011415 0.665132 0.391773 0.164 Uiso 1 1 calc R U . . .
H77C H 1.088523 0.694044 0.381328 0.164 Uiso 1 1 calc R U . . .
C78 C 0.7069(7) 0.3804(5) 0.3546(3) 0.052(3) Uani 1 1 d . . . . .
C79 C 0.6263(10) 0.3057(5) 0.3201(4) 0.090(5) Uani 1 1 d . . . . .
C80 C 0.540(2) 0.3032(13) 0.3272(8) 0.074(10) Uiso 0.5 1 d . . P . .
C81 C 0.633(2) 0.3210(14) 0.2825(8) 0.085(11) Uiso 0.5 1 d . . P . .
C82 C 0.6836(19) 0.2550(13) 0.3361(8) 0.083(10) Uiso 0.5 1 d . . P . .
C83 C 0.549(2) 0.2984(14) 0.3421(9) 0.085(12) Uiso 0.5 1 d . . P . .
C84 C 0.594(2) 0.3259(13) 0.2833(8) 0.078(11) Uiso 0.5 1 d . . P . .
C85 C 0.6853(16) 0.2607(11) 0.3185(7) 0.057(8) Uiso 0.5 1 d . . P . .
C86 C 0.6897(7) 0.4147(5) 0.4234(3) 0.049(3) Uani 1 1 d . . . . .
C87 C 0.7093(12) 0.3306(6) 0.4583(4) 0.098(6) Uani 1 1 d . . . . .
C88 C 0.810(2) 0.3278(14) 0.4704(9) 0.115(12) Uiso 0.5 1 d . . P . .
C89 C 0.677(3) 0.3395(17) 0.4894(11) 0.145(15) Uiso 0.5 1 d . . P . .
C90 C 0.684(2) 0.2877(13) 0.4362(8) 0.094(10) Uiso 0.5 1 d . . P . .
C91 C 0.754(2) 0.3438(13) 0.4920(8) 0.095(10) Uiso 0.5 1 d . . P . .
C92 C 0.616(2) 0.3217(14) 0.4660(9) 0.123(13) Uiso 0.5 1 d . . P . .
C93 C 0.750(3) 0.2940(16) 0.4389(10) 0.132(14) Uiso 0.5 1 d . . P . .
C94 C 0.5374(7) 0.4820(4) 0.4308(2) 0.047(3) Uani 1 1 d . . . . .
C95 C 0.3993(7) 0.4721(5) 0.4551(3) 0.051(3) Uani 1 1 d . . . . .
C96 C 0.3350(7) 0.4688(6) 0.4263(3) 0.093(5) Uani 1 1 d . . . . .
H96A H 0.281854 0.464563 0.433822 0.111 Uiso 1 1 calc R U . . .
H96B H 0.335102 0.499759 0.413414 0.111 Uiso 1 1 calc R U . . .
H96C H 0.346107 0.440047 0.412735 0.111 Uiso 1 1 calc R U . . .
C97 C 0.3845(8) 0.5176(5) 0.4756(3) 0.083(4) Uani 1 1 d . . . . .
H97A H 0.332339 0.514024 0.484050 0.099 Uiso 1 1 calc R U . . .
H97B H 0.427956 0.520315 0.493784 0.099 Uiso 1 1 calc R U . . .
H97C H 0.383713 0.548004 0.462162 0.099 Uiso 1 1 calc R U . . .
C98 C 0.4048(8) 0.4257(5) 0.4773(3) 0.087(5) Uani 1 1 d . . . . .
H98A H 0.352957 0.420731 0.485832 0.105 Uiso 1 1 calc R U . . .
H98B H 0.417129 0.395987 0.464803 0.105 Uiso 1 1 calc R U . . .
H98C H 0.447799 0.430659 0.495437 0.105 Uiso 1 1 calc R U . . .

loop_
_atom_site_aniso_label
_atom_site_aniso_U_11
_atom_site_aniso_U_22
_atom_site_aniso_U_33
_atom_site_aniso_U_23
_atom_site_aniso_U_13
_atom_site_aniso_U_12
Pd1 0.0364(5) 0.0314(5) 0.0317(4) 0.0027(4) 0.0032(4) 0.0008(4)
Pd2 0.0341(5) 0.0349(5) 0.0353(5) 0.0043(4) 0.0014(4) -0.0005(4)
Pd3 0.0347(5) 0.0399(5) 0.0452(5) -0.0056(4) 0.0030(4) -0.0001(4)
Pd4 0.0400(5) 0.0413(6) 0.0420(5) -0.0075(4) 0.0053(4) 0.0020(4)
Pd5 0.0446(5) 0.0394(6) 0.0429(5) -0.0047(4) 0.0073(4) -0.0008(4)
Pd6 0.0369(5) 0.0367(5) 0.0370(5) 0.0063(4) 0.0037(4) -0.0010(4)
Si1 0.0344(17) 0.0355(18) 0.0302(15) 0.0062(13) 0.0049(13) 0.0013(14)
Si2 0.0378(18) 0.0353(19) 0.0413(17) -0.0006(14) 0.0038(14) -0.0016(15)
Si3 0.0441(19) 0.047(2) 0.0398(18) -0.0091(15) 0.0034(15) 0.0101(16)
Si4 0.0393(17) 0.0344(18) 0.0291(15) -0.0010(13) -0.0001(13) 0.0020(14)
N1 0.046(6) 0.056(7) 0.039(6) 0.009(5) 0.007(5) 0.007(5)
N2 0.072(7) 0.042(7) 0.041(6) 0.010(5) 0.019(5) -0.005(6)
N3 0.071(8) 0.080(9) 0.079(9) -0.015(7) 0.000(7) -0.001(7)
N4 0.047(7) 0.060(8) 0.088(8) -0.007(6) 0.010(6) -0.007(6)
N5 0.061(7) 0.053(7) 0.066(7) -0.007(6) 0.020(6) -0.007(6)
N6 0.090(9) 0.040(7) 0.083(8) 0.018(6) -0.003(7) 0.004(6)
N7 0.049(6) 0.051(7) 0.036(5) 0.009(5) 0.012(5) -0.003(5)
C1 0.038(7) 0.038(7) 0.032(6) 0.009(5) -0.001(5) 0.004(5)
C2 0.072(9) 0.042(8) 0.045(7) 0.004(6) 0.010(7) 0.013(7)
C3 0.127(14) 0.047(9) 0.058(9) -0.001(7) 0.023(10) 0.010(9)
C4 0.133(16) 0.073(11) 0.049(9) -0.012(8) 0.035(10) 0.019(11)
C5 0.080(11) 0.096(14) 0.110(13) 0.021(11) 0.046(10) 0.035(10)
C6 0.056(8) 0.063(9) 0.052(8) -0.001(6) 0.012(7) 0.003(7)
C7 0.042(7) 0.043(7) 0.025(6) 0.009(5) 0.002(5) -0.001(6)
C8 0.036(7) 0.070(9) 0.045(7) -0.012(6) 0.001(6) -0.003(6)
C9 0.062(9) 0.073(11) 0.063(9) -0.006(8) -0.002(7) -0.015(8)
C10 0.052(8) 0.047(8) 0.073(9) -0.015(7) -0.026(7) -0.008(7)
C11 0.077(10) 0.069(10) 0.049(8) -0.004(7) -0.003(7) 0.009(8)
C12 0.054(8) 0.037(7) 0.050(7) -0.007(6) -0.002(6) -0.008(6)
C13 0.056(8) 0.052(8) 0.036(6) 0.003(6) -0.001(6) 0.000(7)
C14 0.070(9) 0.046(8) 0.052(7) 0.000(6) 0.011(7) 0.009(7)
C15 0.117(14) 0.052(10) 0.066(9) -0.018(8) 0.006(9) 0.037(9)
C16 0.17(2) 0.044(11) 0.092(12) -0.021(9) -0.003(14) -0.005(12)
C17 0.113(15) 0.053(11) 0.129(15) -0.031(10) -0.003(12) -0.027(10)
C18 0.058(9) 0.058(10) 0.082(10) -0.018(8) 0.003(7) -0.005(7)
C19 0.030(6) 0.042(7) 0.048(7) 0.003(6) -0.005(5) 0.001(5)
C20 0.066(9) 0.073(11) 0.082(10) 0.014(8) 0.020(8) -0.018(8)
C21 0.062(10) 0.163(19) 0.062(10) 0.023(11) 0.031(8) -0.031(11)
C22 0.067(10) 0.124(16) 0.056(10) -0.020(10) 0.014(8) 0.019(10)
C23 0.076(10) 0.074(11) 0.059(9) -0.002(8) 0.021(8) 0.013(8)
C24 0.062(8) 0.054(9) 0.046(7) 0.002(6) 0.011(6) 0.002(7)
C25 0.043(7) 0.074(10) 0.050(7) -0.027(7) 0.014(6) 0.009(7)
C26 0.048(8) 0.079(11) 0.072(9) -0.015(8) -0.022(7) 0.015(8)
C27 0.051(11) 0.107(16) 0.122(15) -0.037(12) -0.033(10) 0.037(10)
C28 0.058(11) 0.141(19) 0.095(14) -0.058(13) -0.005(11) 0.013(12)
C29 0.069(11) 0.143(16) 0.071(10) -0.028(10) 0.042(9) -0.040(11)
C30 0.054(9) 0.075(10) 0.053(8) -0.010(7) 0.011(7) -0.016(7)
C31 0.057(8) 0.044(8) 0.041(7) -0.002(6) -0.006(6) 0.008(6)
C32 0.189(19) 0.079(13) 0.047(9) -0.018(8) -0.009(10) 0.043(12)
C33 0.19(2) 0.063(12) 0.072(11) 0.017(9) 0.008(11) 0.049(12)
C34 0.134(15) 0.039(9) 0.077(11) 0.020(8) 0.011(10) 0.014(9)
C35 0.120(13) 0.030(8) 0.077(10) -0.028(7) 0.031(9) -0.002(8)
C36 0.087(10) 0.028(7) 0.053(8) -0.012(6) 0.005(7) 0.002(7)
C37 0.036(7) 0.060(8) 0.036(6) 0.000(6) -0.006(5) 0.016(6)
C38 0.048(8) 0.059(9) 0.057(8) -0.006(7) 0.011(6) 0.006(6)
C39 0.049(8) 0.057(9) 0.049(8) -0.009(6) -0.001(6) 0.007(7)
C40 0.093(11) 0.053(9) 0.033(7) -0.001(6) 0.003(7) 0.001(8)
C41 0.054(9) 0.059(9) 0.071(9) 0.019(7) -0.007(7) 0.008(7)
C42 0.067(9) 0.052(8) 0.046(7) 0.000(6) 0.006(7) -0.005(7)
C43 0.032(6) 0.050(8) 0.052(7) 0.005(6) 0.006(5) 0.002(6)
C44 0.093(11) 0.086(12) 0.051(9) -0.012(8) 0.003(8) 0.031(9)
C45 0.121(14) 0.104(13) 0.040(9) 0.019(9) -0.020(8) 0.043(11)
C46 0.093(12) 0.122(15) 0.035(8) 0.000(9) -0.004(8) -0.019(11)
C47 0.083(11) 0.119(14) 0.036(8) 0.005(8) 0.018(7) 0.032(10)
C48 0.034(7) 0.100(11) 0.052(8) 0.003(8) 0.016(6) 0.018(7)
C49 0.038(7) 0.048(8) 0.036(6) 0.010(5) 0.015(5) -0.001(6)
C50 0.051(8) 0.080(10) 0.043(7) 0.029(7) -0.010(6) 0.005(7)
C57 0.042(7) 0.048(8) 0.044(7) 0.002(6) 0.005(5) 0.000(6)
C58 0.101(12) 0.034(8) 0.073(9) 0.024(7) 0.020(8) -0.012(8)
C65 0.063(9) 0.054(9) 0.064(9) -0.014(7) 0.009(7) -0.022(7)
C66 0.21(3) 0.13(2) 0.118(16) -0.059(14) 0.039(17) 0.032(19)
C73 0.045(7) 0.054(8) 0.054(7) -0.012(6) 0.016(6) -0.007(6)
C74 0.065(10) 0.072(12) 0.119(14) 0.006(10) 0.038(10) -0.009(9)
C75 0.156(18) 0.25(3) 0.067(11) -0.020(13) 0.002(11) -0.152(18)
C76 0.103(14) 0.17(2) 0.121(14) -0.023(13) 0.053(12) -0.044(13)
C77 0.142(17) 0.069(13) 0.20(2) 0.025(13) 0.045(15) -0.017(13)
C78 0.063(9) 0.039(8) 0.054(8) -0.007(6) 0.011(7) -0.012(7)
C79 0.100(13) 0.059(10) 0.112(13) -0.031(9) 0.018(10) -0.047(9)
C86 0.051(8) 0.040(8) 0.057(8) 0.009(6) 0.014(6) 0.004(6)
C87 0.156(18) 0.072(12) 0.066(10) 0.014(9) 0.016(11) 0.007(12)
C94 0.061(8) 0.054(8) 0.027(6) 0.014(6) 0.005(6) -0.001(7)
C95 0.040(7) 0.068(10) 0.043(7) 0.000(7) -0.001(6) -0.019(6)
C96 0.054(9) 0.158(16) 0.068(9) -0.018(10) 0.012(8) -0.034(10)
C97 0.081(11) 0.089(12) 0.083(10) -0.003(9) 0.033(8) -0.022(9)
C98 0.058(9) 0.102(13) 0.104(11) 0.035(10) 0.018(8) -0.016(9)

loop_
_atom_type_symbol
_atom_type_description
_atom_type_scat_dispersion_real
_atom_type_scat_dispersion_imag
_atom_type_scat_source
C C 0.0033 0.0016
;
International Tables for Crystallography
(Vol. C, Tables 4.2.6.8 and 6.1.1.4)
;
H H 0.0000 0.0000
;
International Tables for Crystallography
(Vol. C, Table 6.1.1.4)
;
N N 0.0061 0.0033
;
International Tables for Crystallography
(Vol. C, Tables 4.2.6.8 and 6.1.1.4)
;
Pd Pd -0.9988 1.0072
;
International Tables for Crystallography
(Vol. C, Tables 4.2.6.8 and 6.1.1.4)
;
Si Si 0.0817 0.0704
;
International Tables for Crystallography
(Vol. C, Tables 4.2.6.8 and 6.1.1.4)
;

loop_
_geom_angle_atom_site_label_1
_geom_angle_atom_site_label_2
_geom_angle_atom_site_label_3
_geom_angle
_geom_angle_site_symmetry_1
_geom_angle_site_symmetry_3
_geom_angle_publ_flag
C49 Pd1 C57 100.2(4) . . ?
C49 Pd1 Si2 174.2(3) . . ?
C57 Pd1 Si2 79.1(3) . . ?
C49 Pd1 Si1 81.0(3) . . ?
C57 Pd1 Si1 171.2(3) . . ?
Si2 Pd1 Si1 100.63(10) . . ?
C49 Pd1 Pd2 129.9(3) . . ?
C57 Pd1 Pd2 129.8(3) . . ?
Si2 Pd1 Pd2 50.63(7) . . ?
Si1 Pd1 Pd2 50.53(7) . . ?
Si1 Pd2 Si2 118.81(11) . . ?
Si1 Pd2 Si4 122.70(11) . . ?
Si2 Pd2 Si4 118.27(11) . . ?
Si1 Pd2 Pd1 59.95(7) . . ?
Si2 Pd2 Pd1 59.61(8) . . ?
Si4 Pd2 Pd1 166.63(8) . . ?
Si1 Pd2 Pd6 61.49(8) . . ?
Si2 Pd2 Pd6 179.17(8) . . ?
Si4 Pd2 Pd6 61.51(8) . . ?
Pd1 Pd2 Pd6 120.82(4) . . ?
Si1 Pd2 Pd3 176.93(8) . . ?
Si2 Pd2 Pd3 61.00(8) . . ?
Si4 Pd2 Pd3 57.88(8) . . ?
Pd1 Pd2 Pd3 120.30(4) . . ?
Pd6 Pd2 Pd3 118.65(4) . . ?
C65 Pd3 C73 104.1(5) . . ?
C65 Pd3 Si4 125.5(4) . . ?
C73 Pd3 Si4 99.5(3) . . ?
C65 Pd3 Si2 96.6(4) . . ?
C73 Pd3 Si2 134.4(3) . . ?
Si4 Pd3 Si2 100.74(10) . . ?
C65 Pd3 Pd4 142.6(4) . . ?
C73 Pd3 Pd4 48.8(3) . . ?
Si4 Pd3 Pd4 53.89(7) . . ?
Si2 Pd3 Pd4 120.77(7) . . ?
C65 Pd3 Pd2 117.6(4) . . ?
C73 Pd3 Pd2 137.8(3) . . ?
Si4 Pd3 Pd2 51.20(7) . . ?
Si2 Pd3 Pd2 49.99(7) . . ?
Pd4 Pd3 Pd2 90.82(4) . . ?
C73 Pd4 Si4 103.4(3) . . ?
C73 Pd4 C25 102.1(4) . . ?
Si4 Pd4 C25 154.4(3) . . ?
C73 Pd4 Si3 148.1(3) . . ?
Si4 Pd4 Si3 107.21(11) . . ?
C25 Pd4 Si3 48.1(3) . . ?
C73 Pd4 Pd3 48.7(3) . . ?
Si4 Pd4 Pd3 58.15(8) . . ?
C25 Pd4 Pd3 146.2(3) . . ?
Si3 Pd4 Pd3 150.81(8) . . ?
C73 Pd4 Pd5 155.9(3) . . ?
Si4 Pd4 Pd5 53.22(8) . . ?
C25 Pd4 Pd5 101.5(3) . . ?
Si3 Pd4 Pd5 54.06(8) . . ?
Pd3 Pd4 Pd5 107.51(4) . . ?
C78 Pd5 C86 86.5(4) . . ?
C78 Pd5 Si4 161.7(4) . . ?
C86 Pd5 Si4 84.8(3) . . ?
C78 Pd5 Si3 87.0(3) . . ?
C86 Pd5 Si3 150.7(3) . . ?
Si4 Pd5 Si3 108.19(11) . . ?
C78 Pd5 Pd6 102.3(3) . . ?
C86 Pd5 Pd6 45.3(3) . . ?
Si4 Pd5 Pd6 60.53(8) . . ?
Si3 Pd5 Pd6 163.23(9) . . ?
C78 Pd5 Pd4 141.5(3) . . ?
C86 Pd5 Pd4 129.5(3) . . ?
Si4 Pd5 Pd4 53.19(7) . . ?
Si3 Pd5 Pd4 55.07(8) . . ?
Pd6 Pd5 Pd4 112.99(4) . . ?
C86 Pd6 C94 99.7(5) . . ?
C86 Pd6 Si1 161.9(3) . . ?
C94 Pd6 Si1 83.9(3) . . ?
C86 Pd6 Si4 85.6(3) . . ?
C94 Pd6 Si4 150.9(3) . . ?
Si1 Pd6 Si4 99.96(9) . . ?
C86 Pd6 Pd2 134.3(3) . . ?
C94 Pd6 Pd2 124.2(3) . . ?
Si1 Pd6 Pd2 49.96(7) . . ?
Si4 Pd6 Pd2 50.20(7) . . ?
C86 Pd6 Pd5 56.0(3) . . ?
C94 Pd6 Pd5 151.1(3) . . ?
Si1 Pd6 Pd5 114.50(7) . . ?
Si4 Pd6 Pd5 51.89(7) . . ?
Pd2 Pd6 Pd5 83.71(3) . . ?
C1 Si1 C7 111.4(5) . . ?
C1 Si1 Pd2 118.1(3) . . ?
C7 Si1 Pd2 130.2(4) . . ?
C1 Si1 Pd1 98.0(3) . . ?
C7 Si1 Pd1 109.6(3) . . ?
Pd2 Si1 Pd1 69.53(8) . . ?
C1 Si1 Pd6 108.9(3) . . ?
C7 Si1 Pd6 91.1(3) . . ?
Pd2 Si1 Pd6 68.55(8) . . ?
Pd1 Si1 Pd6 137.18(12) . . ?
C13 Si2 C19 110.3(5) . . ?
C13 Si2 Pd2 129.7(4) . . ?
C19 Si2 Pd2 119.5(4) . . ?
C13 Si2 Pd1 105.5(4) . . ?
C19 Si2 Pd1 103.9(3) . . ?
Pd2 Si2 Pd1 69.76(8) . . ?
C13 Si2 Pd3 105.2(3) . . ?
C19 Si2 Pd3 91.0(3) . . ?
Pd2 Si2 Pd3 69.01(8) . . ?
Pd1 Si2 Pd3 138.31(13) . . ?
C37 Si3 C31 109.4(5) . . ?
C37 Si3 C25 101.6(5) . . ?
C31 Si3 C25 99.3(5) . . ?
C37 Si3 Pd5 107.2(4) . . ?
C31 Si3 Pd5 104.7(4) . . ?
C25 Si3 Pd5 133.3(3) . . ?
C37 Si3 Pd4 115.9(4) . . ?
C31 Si3 Pd4 133.7(4) . . ?
C25 Si3 Pd4 63.6(3) . . ?
Pd5 Si3 Pd4 70.87(9) . . ?
C43 Si4 Pd2 125.8(4) . . ?
C43 Si4 Pd4 108.0(3) . . ?
Pd2 Si4 Pd4 114.27(12) . . ?
C43 Si4 Pd5 118.3(4) . . ?
Pd2 Si4 Pd5 105.34(11) . . ?
Pd4 Si4 Pd5 73.59(9) . . ?
C43 Si4 Pd3 96.5(4) . . ?
Pd2 Si4 Pd3 70.92(9) . . ?
Pd4 Si4 Pd3 67.96(8) . . ?
Pd5 Si4 Pd3 134.45(12) . . ?
C43 Si4 Pd6 99.3(3) . . ?
Pd2 Si4 Pd6 68.29(8) . . ?
Pd4 Si4 Pd6 139.81(13) . . ?
Pd5 Si4 Pd6 67.57(8) . . ?
Pd3 Si4 Pd6 138.06(12) . . ?
C49 N1 C50 173.6(12) . . ?
C57 N2 C58 173.1(12) . . ?
C65 N3 C66 171.8(16) . . ?
C73 N4 C74 143.1(12) . . ?
C78 N5 C79 176.6(14) . . ?
C86 N6 C87 178.6(14) . . ?
C94 N7 C95 174.9(11) . . ?
C6 C1 C2 113.5(10) . . ?
C6 C1 Si1 128.4(8) . . ?
C2 C1 Si1 117.7(8) . . ?
C3 C2 C1 125.2(12) . . ?
C3 C2 H2 117.4 . . ?
C1 C2 H2 117.4 . . ?
C4 C3 C2 118.5(14) . . ?
C4 C3 H3 120.8 . . ?
C2 C3 H3 120.8 . . ?
C3 C4 C5 120.7(14) . . ?
C3 C4 H4 119.7 . . ?
C5 C4 H4 119.7 . . ?
C4 C5 C6 118.2(14) . . ?
C4 C5 H5 120.9 . . ?
C6 C5 H5 120.9 . . ?
C1 C6 C5 123.9(12) . . ?
C1 C6 H6 118.0 . . ?
C5 C6 H6 118.0 . . ?
C8 C7 C12 115.8(10) . . ?
C8 C7 Si1 125.7(8) . . ?
C12 C7 Si1 118.2(8) . . ?
C7 C8 C9 122.6(11) . . ?
C7 C8 H8 118.7 . . ?
C9 C8 H8 118.7 . . ?
C10 C9 C8 119.7(12) . . ?
C10 C9 H9 120.2 . . ?
C8 C9 H9 120.2 . . ?
C11 C10 C9 118.2(12) . . ?
C11 C10 H10 120.9 . . ?
C9 C10 H10 120.9 . . ?
C10 C11 C12 123.0(12) . . ?
C10 C11 H11 118.5 . . ?
C12 C11 H11 118.5 . . ?
C11 C12 C7 120.6(11) . . ?
C11 C12 H12 119.7 . . ?
C7 C12 H12 119.7 . . ?
C18 C13 C14 116.9(12) . . ?
C18 C13 Si2 124.9(10) . . ?
C14 C13 Si2 118.2(9) . . ?
C15 C14 C13 120.5(13) . . ?
C15 C14 H14 119.7 . . ?
C13 C14 H14 119.7 . . ?
C16 C15 C14 118.6(15) . . ?
C16 C15 H15 120.7 . . ?
C14 C15 H15 120.7 . . ?
C15 C16 C17 125.1(16) . . ?
C15 C16 H16 117.5 . . ?
C17 C16 H16 117.5 . . ?
C16 C17 C18 115.3(15) . . ?
C16 C17 H17 122.4 . . ?
C18 C17 H17 122.4 . . ?
C13 C18 C17 123.3(14) . . ?
C13 C18 H18 118.4 . . ?
C17 C18 H18 118.4 . . ?
C20 C19 C24 117.1(11) . . ?
C20 C19 Si2 126.0(10) . . ?
C24 C19 Si2 116.6(9) . . ?
C19 C20 C21 119.8(14) . . ?
C19 C20 H20 120.1 . . ?
C21 C20 H20 120.1 . . ?
C22 C21 C20 119.4(14) . . ?
C22 C21 H21 120.3 . . ?
C20 C21 H21 120.3 . . ?
C23 C22 C21 120.4(14) . . ?
C23 C22 H22 119.8 . . ?
C21 C22 H22 119.8 . . ?
C22 C23 C24 119.1(14) . . ?
C22 C23 H23 120.5 . . ?
C24 C23 H23 120.5 . . ?
C23 C24 C19 124.1(12) . . ?
C23 C24 H24 118.0 . . ?
C19 C24 H24 118.0 . . ?
C26 C25 C30 117.7(12) . . ?
C26 C25 Si3 120.0(11) . . ?
C30 C25 Si3 122.3(9) . . ?
C26 C25 Pd4 102.8(8) . . ?
C30 C25 Pd4 100.1(8) . . ?
Si3 C25 Pd4 68.3(3) . . ?
C27 C26 C25 119.4(14) . . ?
C27 C26 H26 120.3 . . ?
C25 C26 H26 120.3 . . ?
C28 C27 C26 121.8(16) . . ?
C28 C27 H27 119.1 . . ?
C26 C27 H27 119.1 . . ?
C29 C28 C27 119.4(18) . . ?
C29 C28 H28 120.3 . . ?
C27 C28 H28 120.3 . . ?
C28 C29 C30 122.9(16) . . ?
C28 C29 H29 118.6 . . ?
C30 C29 H29 118.6 . . ?
C29 C30 C25 118.9(13) . . ?
C29 C30 H30 120.6 . . ?
C25 C30 H30 120.6 . . ?
C32 C31 C36 114.6(11) . . ?
C32 C31 Si3 121.6(10) . . ?
C36 C31 Si3 123.7(9) . . ?
C33 C32 C31 124.6(13) . . ?
C33 C32 H32 117.7 . . ?
C31 C32 H32 117.7 . . ?
C34 C33 C32 118.1(14) . . ?
C34 C33 H33 121.0 . . ?
C32 C33 H33 121.0 . . ?
C35 C34 C33 120.3(14) . . ?
C35 C34 H34 119.9 . . ?
C33 C34 H34 119.9 . . ?
C34 C35 C36 121.9(12) . . ?
C34 C35 H35 119.0 . . ?
C36 C35 H35 119.0 . . ?
C35 C36 C31 120.4(11) . . ?
C35 C36 H36 119.8 . . ?
C31 C36 H36 119.8 . . ?
C42 C37 C38 115.2(10) . . ?
C42 C37 Si3 122.2(8) . . ?
C38 C37 Si3 122.6(8) . . ?
C37 C38 C39 122.4(10) . . ?
C37 C38 H38 118.8 . . ?
C39 C38 H38 118.8 . . ?
C40 C39 C38 120.3(11) . . ?
C40 C39 H39 119.9 . . ?
C38 C39 H39 119.9 . . ?
C39 C40 C41 120.2(11) . . ?
C39 C40 H40 119.9 . . ?
C41 C40 H40 119.9 . . ?
C40 C41 C42 118.7(11) . . ?
C40 C41 H41 120.7 . . ?
C42 C41 H41 120.7 . . ?
C37 C42 C41 123.1(11) . . ?
C37 C42 H42 118.5 . . ?
C41 C42 H42 118.5 . . ?
C44 C43 C48 114.6(11) . . ?
C44 C43 Si4 124.8(10) . . ?
C48 C43 Si4 120.6(9) . . ?
C43 C44 C45 125.2(13) . . ?
C43 C44 H44 117.4 . . ?
C45 C44 H44 117.4 . . ?
C46 C45 C44 116.9(13) . . ?
C46 C45 H45 121.6 . . ?
C44 C45 H45 121.6 . . ?
C47 C46 C45 121.6(13) . . ?
C47 C46 H46 119.2 . . ?
C45 C46 H46 119.2 . . ?
C46 C47 C48 119.0(13) . . ?
C46 C47 H47 120.5 . . ?
C48 C47 H47 120.5 . . ?
C43 C48 C47 122.6(12) . . ?
C43 C48 H48 118.7 . . ?
C47 C48 H48 118.7 . . ?
N1 C49 Pd1 172.8(10) . . ?
C56 C50 C51 131.0(18) . . ?
C56 C50 N1 111.0(14) . . ?
C51 C50 N1 108.2(13) . . ?
C56 C50 C52 81.5(15) . . ?
C51 C50 C52 112.9(16) . . ?
N1 C50 C52 107.9(12) . . ?
C56 C50 C55 112.8(17) . . ?
C51 C50 C55 82.5(17) . . ?
N1 C50 C55 106.0(14) . . ?
C52 C50 C55 33.7(12) . . ?
C56 C50 C54 108.7(17) . . ?
C51 C50 C54 29.2(12) . . ?
N1 C50 C54 108.1(10) . . ?
C52 C50 C54 135.4(15) . . ?
C55 C50 C54 110.1(17) . . ?
C56 C50 C53 25.1(13) . . ?
C51 C50 C53 117.8(17) . . ?
N1 C50 C53 102.7(12) . . ?
C52 C50 C53 106.5(14) . . ?
C55 C50 C53 136.9(17) . . ?
C54 C50 C53 90.2(15) . . ?
C54 C51 C50 81(3) . . ?
C54 C51 C55 128(4) . . ?
C50 C51 C55 49.9(13) . . ?
C55 C52 C50 74(3) . . ?
C55 C52 C56 119(3) . . ?
C50 C52 C56 48.4(11) . . ?
C56 C53 C50 62(3) . . ?
C51 C54 C50 70(3) . . ?
C52 C55 C50 72(3) . . ?
C52 C55 C51 115(3) . . ?
C50 C55 C51 47.5(12) . . ?
C53 C56 C50 93(4) . . ?
C53 C56 C52 143(4) . . ?
C50 C56 C52 50.1(12) . . ?
N2 C57 Pd1 174.9(11) . . ?
C63 C58 C61 67.9(18) . . ?
C63 C58 C59 130(2) . . ?
C61 C58 C59 125.5(19) . . ?
C63 C58 N2 108.1(17) . . ?
C61 C58 N2 109.0(16) . . ?
C59 C58 N2 110.0(13) . . ?
C63 C58 C62 107(2) . . ?
C61 C58 C62 142(2) . . ?
C59 C58 C62 29.2(14) . . ?
N2 C58 C62 107.9(16) . . ?
C63 C58 C64 106.6(19) . . ?
C61 C58 C64 39.4(14) . . ?
C59 C58 C64 94.7(18) . . ?
N2 C58 C64 104.0(15) . . ?
C62 C58 C64 122(2) . . ?
C63 C58 C60 26.4(15) . . ?
C61 C58 C60 94.3(17) . . ?
C59 C58 C60 113.3(17) . . ?
N2 C58 C60 101.4(12) . . ?
C62 C58 C60 85.8(17) . . ?
C64 C58 C60 132.5(17) . . ?
C62 C59 C58 79(4) . . ?
C63 C60 C58 59(3) . . ?
C64 C61 C58 77(3) . . ?
C64 C61 C63 132(4) . . ?
C58 C61 C63 55.8(17) . . ?
C59 C62 C58 72(4) . . ?
C60 C63 C58 95(4) . . ?
C60 C63 C61 151(5) . . ?
C58 C63 C61 56.3(17) . . ?
C61 C64 C58 63(3) . . ?
N3 C65 Pd3 164.0(12) . . ?
C70 C66 C69 134(3) . . ?
C70 C66 C68 62(2) . . ?
C69 C66 C68 130(3) . . ?
C70 C66 N3 107(2) . . ?
C69 C66 N3 107.7(19) . . ?
C68 C66 N3 109(2) . . ?
C70 C66 C72 114(3) . . ?
C69 C66 C72 25.3(16) . . ?
C68 C66 C72 143(2) . . ?
N3 C66 C72 107.1(17) . . ?
C70 C66 C71 106(3) . . ?
C69 C66 C71 98(2) . . ?
C68 C66 C71 44.5(19) . . ?
N3 C66 C71 96.1(17) . . ?
C72 C66 C71 123(2) . . ?
C70 C66 C67 34(2) . . ?
C69 C66 C67 116(2) . . ?
C68 C66 C67 96(3) . . ?
N3 C66 C67 92.4(15) . . ?
C72 C66 C67 91(2) . . ?
C71 C66 C67 140(2) . . ?
C70 C67 C66 44(2) . . ?
C71 C68 C70 129(5) . . ?
C71 C68 C66 74(3) . . ?
C70 C68 C66 54(2) . . ?
C72 C69 C66 88(5) . . ?
C67 C70 C66 102(4) . . ?
C67 C70 C68 163(5) . . ?
C66 C70 C68 64(2) . . ?
C68 C71 C66 61(3) . . ?
C69 C72 C66 67(4) . . ?
N4 C73 Pd3 138.1(10) . . ?
N4 C73 Pd4 136.8(10) . . ?
Pd3 C73 Pd4 82.6(4) . . ?
C75 C74 C76 118.0(14) . . ?
C75 C74 C77 105.8(16) . . ?
C76 C74 C77 108.5(15) . . ?
C75 C74 N4 108.6(13) . . ?
C76 C74 N4 109.9(13) . . ?
C77 C74 N4 105.2(12) . . ?
C74 C75 H75A 109.5 . . ?
C74 C75 H75B 109.5 . . ?
H75A C75 H75B 109.5 . . ?
C74 C75 H75C 109.5 . . ?
H75A C75 H75C 109.5 . . ?
H75B C75 H75C 109.5 . . ?
C74 C76 H76A 109.5 . . ?
C74 C76 H76B 109.5 . . ?
H76A C76 H76B 109.5 . . ?
C74 C76 H76C 109.5 . . ?
H76A C76 H76C 109.5 . . ?
H76B C76 H76C 109.5 . . ?
C74 C77 H77A 109.5 . . ?
C74 C77 H77B 109.5 . . ?
H77A C77 H77B 109.5 . . ?
C74 C77 H77C 109.5 . . ?
H77A C77 H77C 109.5 . . ?
H77B C77 H77C 109.5 . . ?
N5 C78 Pd5 178.6(12) . . ?
C80 C79 N5 109.4(17) . . ?
C80 C79 C85 126.8(19) . . ?
N5 C79 C85 109.8(15) . . ?
C80 C79 C81 112(2) . . ?
N5 C79 C81 103.3(16) . . ?
C85 C79 C81 92.0(19) . . ?
C80 C79 C84 89(2) . . ?
N5 C79 C84 108.7(16) . . ?
C85 C79 C84 110.4(19) . . ?
C81 C79 C84 23.5(16) . . ?
C80 C79 C83 22.1(17) . . ?
N5 C79 C83 98.4(15) . . ?
C85 C79 C83 117.6(19) . . ?
C81 C79 C83 134(2) . . ?
C84 C79 C83 111(2) . . ?
C80 C79 C82 113(2) . . ?
N5 C79 C82 100.3(14) . . ?
C85 C79 C82 25.5(13) . . ?
C81 C79 C82 117(2) . . ?
C84 C79 C82 135(2) . . ?
C83 C79 C82 97.1(19) . . ?
C83 C80 C79 93(6) . . ?
C84 C81 C79 79(5) . . ?
C85 C82 C79 64(4) . . ?
C80 C83 C79 65(5) . . ?
C81 C84 C79 77(5) . . ?
C82 C85 C79 91(4) . . ?
N6 C86 Pd6 158.0(11) . . ?
N6 C86 Pd5 123.2(10) . . ?
Pd6 C86 Pd5 78.7(4) . . ?
C89 C87 C93 145(3) . . ?
C89 C87 C90 124(3) . . ?
C93 C87 C90 43.9(18) . . ?
C89 C87 N6 108(2) . . ?
C93 C87 N6 106.5(19) . . ?
C90 C87 N6 107.1(16) . . ?
C89 C87 C91 49.8(19) . . ?
C93 C87 C91 116(2) . . ?
C90 C87 C91 143(2) . . ?
N6 C87 C91 108.7(17) . . ?
C89 C87 C92 53(2) . . ?
C93 C87 C92 121(3) . . ?
C90 C87 C92 79(2) . . ?
N6 C87 C92 100.1(18) . . ?
C91 C87 C92 103(2) . . ?
C89 C87 C88 101(2) . . ?
C93 C87 C88 68(2) . . ?
C90 C87 C88 110(2) . . ?
N6 C87 C88 104.4(17) . . ?
C91 C87 C88 52.3(17) . . ?
C92 C87 C88 149(2) . . ?
C91 C88 C87 58.6(19) . . ?
C91 C88 C93 105(3) . . ?
C87 C88 C93 50.5(18) . . ?
C91 C89 C92 136(5) . . ?
C91 C89 C87 68(3) . . ?
C92 C89 C87 69(3) . . ?
C93 C90 C87 68(3) . . ?
C93 C90 C92 120(4) . . ?
C87 C90 C92 53.8(17) . . ?
C89 C91 C88 130(4) . . ?
C89 C91 C87 62(3) . . ?
C88 C91 C87 69(2) . . ?
C89 C92 C87 58(2) . . ?
C89 C92 C90 100(3) . . ?
C87 C92 C90 47.4(15) . . ?
C90 C93 C87 69(3) . . ?
C90 C93 C88 127(4) . . ?
C87 C93 C88 61(2) . . ?
N7 C94 Pd6 176.9(11) . . ?
N7 C95 C96 107.7(9) . . ?
N7 C95 C97 108.4(10) . . ?
C96 C95 C97 110.0(12) . . ?
N7 C95 C98 108.1(10) . . ?
C96 C95 C98 114.4(11) . . ?
C97 C95 C98 108.1(10) . . ?
C95 C96 H96A 109.5 . . ?
C95 C96 H96B 109.5 . . ?
H96A C96 H96B 109.5 . . ?
C95 C96 H96C 109.5 . . ?
H96A C96 H96C 109.5 . . ?
H96B C96 H96C 109.5 . . ?
C95 C97 H97A 109.5 . . ?
C95 C97 H97B 109.5 . . ?
H97A C97 H97B 109.5 . . ?
C95 C97 H97C 109.5 . . ?
H97A C97 H97C 109.5 . . ?
H97B C97 H97C 109.5 . . ?
C95 C98 H98A 109.5 . . ?
C95 C98 H98B 109.5 . . ?
H98A C98 H98B 109.5 . . ?
C95 C98 H98C 109.5 . . ?
H98A C98 H98C 109.5 . . ?
H98B C98 H98C 109.5 . . ?

loop_
_geom_bond_atom_site_label_1
_geom_bond_atom_site_label_2
_geom_bond_distance
_geom_bond_site_symmetry_2
_geom_bond_publ_flag
Pd1 C49 2.006(11) . ?
Pd1 C57 2.028(12) . ?
Pd1 Si2 2.525(3) . ?
Pd1 Si1 2.538(3) . ?
Pd1 Pd2 2.7467(11) . ?
Pd2 Si1 2.263(3) . ?
Pd2 Si2 2.263(3) . ?
Pd2 Si4 2.275(3) . ?
Pd2 Pd6 2.7515(11) . ?
Pd2 Pd3 2.7590(11) . ?
Pd3 C65 1.990(13) . ?
Pd3 C73 2.043(11) . ?
Pd3 Si4 2.473(3) . ?
Pd3 Si2 2.585(3) . ?
Pd3 Pd4 2.6983(12) . ?
Pd4 C73 2.047(12) . ?
Pd4 Si4 2.352(3) . ?
Pd4 C25 2.357(10) . ?
Pd4 Si3 2.445(3) . ?
Pd4 Pd5 2.8174(12) . ?
Pd5 C78 2.000(12) . ?
Pd5 C86 2.336(11) . ?
Pd5 Si4 2.352(3) . ?
Pd5 Si3 2.414(3) . ?
Pd5 Pd6 2.7635(12) . ?
Pd6 C86 2.003(12) . ?
Pd6 C94 2.032(12) . ?
Pd6 Si1 2.598(3) . ?
Pd6 Si4 2.603(3) . ?
Si1 C1 1.863(11) . ?
Si1 C7 1.877(10) . ?
Si2 C13 1.908(12) . ?
Si2 C19 1.915(11) . ?
Si3 C37 1.883(10) . ?
Si3 C31 1.888(12) . ?
Si3 C25 1.958(12) . ?
Si4 C43 1.898(11) . ?
N1 C49 1.135(12) . ?
N1 C50 1.501(13) . ?
N2 C57 1.121(12) . ?
N2 C58 1.494(14) . ?
N3 C65 1.144(13) . ?
N3 C66 1.545(19) . ?
N4 C73 1.188(13) . ?
N4 C74 1.521(16) . ?
N5 C78 1.146(13) . ?
N5 C79 1.505(15) . ?
N6 C86 1.136(13) . ?
N6 C87 1.472(16) . ?
N7 C94 1.124(12) . ?
N7 C95 1.458(13) . ?
C1 C6 1.358(14) . ?
C1 C2 1.382(14) . ?
C2 C3 1.378(15) . ?
C2 H2 0.9300 . ?
C3 C4 1.355(18) . ?
C3 H3 0.9300 . ?
C4 C5 1.359(19) . ?
C4 H4 0.9300 . ?
C5 C6 1.420(17) . ?
C5 H5 0.9300 . ?
C6 H6 0.9300 . ?
C7 C8 1.378(13) . ?
C7 C12 1.381(14) . ?
C8 C9 1.389(15) . ?
C8 H8 0.9300 . ?
C9 C10 1.354(16) . ?
C9 H9 0.9300 . ?
C10 C11 1.345(16) . ?
C10 H10 0.9300 . ?
C11 C12 1.365(15) . ?
C11 H11 0.9300 . ?
C12 H12 0.9300 . ?
C13 C18 1.397(15) . ?
C13 C14 1.402(14) . ?
C14 C15 1.390(16) . ?
C14 H14 0.9300 . ?
C15 C16 1.35(2) . ?
C15 H15 0.9300 . ?
C16 C17 1.36(2) . ?
C16 H16 0.9300 . ?
C17 C18 1.398(17) . ?
C17 H17 0.9300 . ?
C18 H18 0.9300 . ?
C19 C20 1.385(15) . ?
C19 C24 1.392(14) . ?
C20 C21 1.418(17) . ?
C20 H20 0.9300 . ?
C21 C22 1.411(19) . ?
C21 H21 0.9300 . ?
C22 C23 1.344(18) . ?
C22 H22 0.9300 . ?
C23 C24 1.366(15) . ?
C23 H23 0.9300 . ?
C24 H24 0.9300 . ?
C25 C26 1.404(15) . ?
C25 C30 1.405(16) . ?
C26 C27 1.401(19) . ?
C26 H26 0.9300 . ?
C27 C28 1.34(2) . ?
C27 H27 0.9300 . ?
C28 C29 1.33(2) . ?
C28 H28 0.9300 . ?
C29 C30 1.396(16) . ?
C29 H29 0.9300 . ?
C30 H30 0.9300 . ?
C31 C32 1.375(16) . ?
C31 C36 1.392(14) . ?
C32 C33 1.371(18) . ?
C32 H32 0.9300 . ?
C33 C34 1.346(18) . ?
C33 H33 0.9300 . ?
C34 C35 1.329(16) . ?
C34 H34 0.9300 . ?
C35 C36 1.377(15) . ?
C35 H35 0.9300 . ?
C36 H36 0.9300 . ?
C37 C42 1.381(14) . ?
C37 C38 1.393(14) . ?
C38 C39 1.402(14) . ?
C38 H38 0.9300 . ?
C39 C40 1.335(15) . ?
C39 H39 0.9300 . ?
C40 C41 1.387(15) . ?
C40 H40 0.9300 . ?
C41 C42 1.401(14) . ?
C41 H41 0.9300 . ?
C42 H42 0.9300 . ?
C43 C44 1.346(15) . ?
C43 C48 1.383(15) . ?
C44 C45 1.391(15) . ?
C44 H44 0.9300 . ?
C45 C46 1.369(18) . ?
C45 H45 0.9300 . ?
C46 C47 1.330(18) . ?
C46 H46 0.9300 . ?
C47 C48 1.398(15) . ?
C47 H47 0.9300 . ?
C48 H48 0.9300 . ?
C50 C56 1.50(3) . ?
C50 C51 1.50(3) . ?
C50 C52 1.54(3) . ?
C50 C55 1.56(3) . ?
C50 C54 1.57(3) . ?
C50 C53 1.69(3) . ?
C51 C54 0.78(3) . ?
C51 C55 2.02(4) . ?
C52 C55 0.90(3) . ?
C52 C56 1.98(4) . ?
C53 C56 0.72(4) . ?
C58 C63 1.46(3) . ?
C58 C61 1.47(3) . ?
C58 C59 1.49(3) . ?
C58 C62 1.54(3) . ?
C58 C64 1.60(3) . ?
C58 C60 1.70(3) . ?
C59 C62 0.77(4) . ?
C60 C63 0.76(4) . ?
C61 C64 1.04(4) . ?
C61 C63 1.64(4) . ?
C66 C70 1.32(4) . ?
C66 C69 1.47(4) . ?
C66 C68 1.47(4) . ?
C66 C72 1.60(4) . ?
C66 C71 1.62(4) . ?
C66 C67 1.87(4) . ?
C67 C70 1.07(4) . ?
C68 C71 1.18(5) . ?
C68 C70 1.44(5) . ?
C69 C72 0.68(4) . ?
C74 C75 1.412(18) . ?
C74 C76 1.473(17) . ?
C74 C77 1.514(19) . ?
C75 H75A 0.9600 . ?
C75 H75B 0.9600 . ?
C75 H75C 0.9600 . ?
C76 H76A 0.9600 . ?
C76 H76B 0.9600 . ?
C76 H76C 0.9600 . ?
C77 H77A 0.9600 . ?
C77 H77B 0.9600 . ?
C77 H77C 0.9600 . ?
C79 C80 1.48(3) . ?
C79 C85 1.52(3) . ?
C79 C81 1.59(4) . ?
C79 C84 1.61(3) . ?
C79 C83 1.64(4) . ?
C79 C82 1.70(3) . ?
C80 C83 0.62(4) . ?
C81 C84 0.65(5) . ?
C82 C85 0.73(3) . ?
C87 C89 1.44(4) . ?
C87 C93 1.45(4) . ?
C87 C90 1.46(3) . ?
C87 C91 1.51(3) . ?
C87 C92 1.60(4) . ?
C87 C88 1.65(4) . ?
C88 C91 1.40(4) . ?
C88 C93 1.74(5) . ?
C89 C91 1.24(5) . ?
C89 C92 1.37(5) . ?
C90 C93 1.09(4) . ?
C90 C92 1.95(5) . ?
C95 C96 1.473(14) . ?
C95 C97 1.485(16) . ?
C95 C98 1.505(16) . ?
C96 H96A 0.9600 . ?
C96 H96B 0.9600 . ?
C96 H96C 0.9600 . ?
C97 H97A 0.9600 . ?
C97 H97B 0.9600 . ?
C97 H97C 0.9600 . ?
C98 H98A 0.9600 . ?
C98 H98B 0.9600 . ?
C98 H98C 0.9600 . ?

loop_
_geom_torsion_atom_site_label_1
_geom_torsion_atom_site_label_2
_geom_torsion_atom_site_label_3
_geom_torsion_atom_site_label_4
_geom_torsion
_geom_torsion_site_symmetry_1
_geom_torsion_site_symmetry_2
_geom_torsion_site_symmetry_3
_geom_torsion_site_symmetry_4
_geom_torsion_publ_flag
C7 Si1 C1 C6 -29.2(12) . . . . ?
Pd2 Si1 C1 C6 156.6(9) . . . . ?
Pd1 Si1 C1 C6 85.5(10) . . . . ?
Pd6 Si1 C1 C6 -128.2(10) . . . . ?
C7 Si1 C1 C2 158.6(8) . . . . ?
Pd2 Si1 C1 C2 -15.6(10) . . . . ?
Pd1 Si1 C1 C2 -86.6(8) . . . . ?
Pd6 Si1 C1 C2 59.6(9) . . . . ?
C6 C1 C2 C3 -2.3(17) . . . . ?
Si1 C1 C2 C3 171.0(10) . . . . ?
C1 C2 C3 C4 3(2) . . . . ?
C2 C3 C4 C5 -2(2) . . . . ?
C3 C4 C5 C6 1(2) . . . . ?
C2 C1 C6 C5 1.3(18) . . . . ?
Si1 C1 C6 C5 -171.1(10) . . . . ?
C4 C5 C6 C1 -1(2) . . . . ?
C1 Si1 C7 C8 -29.6(11) . . . . ?
Pd2 Si1 C7 C8 143.7(8) . . . . ?
Pd1 Si1 C7 C8 -137.0(9) . . . . ?
Pd6 Si1 C7 C8 81.2(10) . . . . ?
C1 Si1 C7 C12 156.9(8) . . . . ?
Pd2 Si1 C7 C12 -29.8(10) . . . . ?
Pd1 Si1 C7 C12 49.5(9) . . . . ?
Pd6 Si1 C7 C12 -92.2(8) . . . . ?
C12 C7 C8 C9 1.4(17) . . . . ?
Si1 C7 C8 C9 -172.1(9) . . . . ?
C7 C8 C9 C10 -1.0(19) . . . . ?
C8 C9 C10 C11 1.1(19) . . . . ?
C9 C10 C11 C12 -2(2) . . . . ?
C10 C11 C12 C7 2.3(19) . . . . ?
C8 C7 C12 C11 -2.0(16) . . . . ?
Si1 C7 C12 C11 172.0(9) . . . . ?
C18 C13 C14 C15 -0.2(17) . . . . ?
Si2 C13 C14 C15 -179.6(9) . . . . ?
C13 C14 C15 C16 2(2) . . . . ?
C14 C15 C16 C17 -6(3) . . . . ?
C15 C16 C17 C18 6(3) . . . . ?
C14 C13 C18 C17 1.3(19) . . . . ?
Si2 C13 C18 C17 -179.3(11) . . . . ?
C16 C17 C18 C13 -4(2) . . . . ?
C24 C19 C20 C21 1.0(17) . . . . ?
Si2 C19 C20 C21 -173.2(9) . . . . ?
C19 C20 C21 C22 -2(2) . . . . ?
C20 C21 C22 C23 4(2) . . . . ?
C21 C22 C23 C24 -4(2) . . . . ?
C22 C23 C24 C19 3(2) . . . . ?
C20 C19 C24 C23 -1.2(17) . . . . ?
Si2 C19 C24 C23 173.5(9) . . . . ?
C30 C25 C26 C27 -3.0(18) . . . . ?
Si3 C25 C26 C27 176.1(10) . . . . ?
Pd4 C25 C26 C27 -111.8(12) . . . . ?
C25 C26 C27 C28 2(2) . . . . ?
C26 C27 C28 C29 -1(3) . . . . ?
C27 C28 C29 C30 2(3) . . . . ?
C28 C29 C30 C25 -3(2) . . . . ?
C26 C25 C30 C29 3.5(17) . . . . ?
Si3 C25 C30 C29 -175.6(9) . . . . ?
Pd4 C25 C30 C29 113.8(11) . . . . ?
C37 Si3 C31 C32 -167.2(12) . . . . ?
C25 Si3 C31 C32 86.9(13) . . . . ?
Pd5 Si3 C31 C32 -52.6(13) . . . . ?
Pd4 Si3 C31 C32 24.7(15) . . . . ?
C37 Si3 C31 C36 16.5(12) . . . . ?
C25 Si3 C31 C36 -89.3(11) . . . . ?
Pd5 Si3 C31 C36 131.1(10) . . . . ?
Pd4 Si3 C31 C36 -151.5(8) . . . . ?
C36 C31 C32 C33 2(2) . . . . ?
Si3 C31 C32 C33 -174.8(15) . . . . ?
C31 C32 C33 C34 0(3) . . . . ?
C32 C33 C34 C35 -3(3) . . . . ?
C33 C34 C35 C36 4(3) . . . . ?
C34 C35 C36 C31 -2(2) . . . . ?
C32 C31 C36 C35 -0.7(19) . . . . ?
Si3 C31 C36 C35 175.8(10) . . . . ?
C31 Si3 C37 C42 117.5(10) . . . . ?
C25 Si3 C37 C42 -138.3(10) . . . . ?
Pd5 Si3 C37 C42 4.5(11) . . . . ?
Pd4 Si3 C37 C42 -72.1(11) . . . . ?
C31 Si3 C37 C38 -64.5(11) . . . . ?
C25 Si3 C37 C38 39.8(11) . . . . ?
Pd5 Si3 C37 C38 -177.4(9) . . . . ?
Pd4 Si3 C37 C38 105.9(10) . . . . ?
C42 C37 C38 C39 2.2(17) . . . . ?
Si3 C37 C38 C39 -176.0(9) . . . . ?
C37 C38 C39 C40 -2.3(19) . . . . ?
C38 C39 C40 C41 -1.2(19) . . . . ?
C39 C40 C41 C42 4.3(19) . . . . ?
C38 C37 C42 C41 1.1(18) . . . . ?
Si3 C37 C42 C41 179.3(9) . . . . ?
C40 C41 C42 C37 -4.4(19) . . . . ?
Pd2 Si4 C43 C44 -179.5(10) . . . . ?
Pd4 Si4 C43 C44 -39.5(12) . . . . ?
Pd5 Si4 C43 C44 41.2(12) . . . . ?
Pd3 Si4 C43 C44 -108.4(11) . . . . ?
Pd6 Si4 C43 C44 110.6(11) . . . . ?
Pd2 Si4 C43 C48 -1.8(11) . . . . ?
Pd4 Si4 C43 C48 138.3(9) . . . . ?
Pd5 Si4 C43 C48 -141.1(9) . . . . ?
Pd3 Si4 C43 C48 69.4(10) . . . . ?
Pd6 Si4 C43 C48 -71.6(10) . . . . ?
C48 C43 C44 C45 -2(2) . . . . ?
Si4 C43 C44 C45 175.8(11) . . . . ?
C43 C44 C45 C46 2(2) . . . . ?
C44 C45 C46 C47 -3(2) . . . . ?
C45 C46 C47 C48 4(2) . . . . ?
C44 C43 C48 C47 2.3(19) . . . . ?
Si4 C43 C48 C47 -175.7(10) . . . . ?
C46 C47 C48 C43 -3(2) . . . . ?
C56 C50 C51 C54 47(4) . . . . ?
N1 C50 C51 C54 -95(3) . . . . ?
C52 C50 C51 C54 146(3) . . . . ?
C55 C50 C51 C54 161(3) . . . . ?
C53 C50 C51 C54 21(3) . . . . ?
C56 C50 C51 C55 -114(2) . . . . ?
N1 C50 C51 C55 104.5(16) . . . . ?
C52 C50 C51 C55 -14.9(16) . . . . ?
C54 C50 C51 C55 -161(3) . . . . ?
C53 C50 C51 C55 -139.8(18) . . . . ?
C56 C50 C52 C55 158(3) . . . . ?
C51 C50 C52 C55 27(3) . . . . ?
N1 C50 C52 C55 -92(3) . . . . ?
C54 C50 C52 C55 50(3) . . . . ?
C53 C50 C52 C55 158(3) . . . . ?
C51 C50 C52 C56 -131.0(19) . . . . ?
N1 C50 C52 C56 109.4(15) . . . . ?
C55 C50 C52 C56 -158(3) . . . . ?
C54 C50 C52 C56 -108(2) . . . . ?
C53 C50 C52 C56 -0.3(18) . . . . ?
C51 C50 C53 C56 129(4) . . . . ?
N1 C50 C53 C56 -113(4) . . . . ?
C52 C50 C53 C56 1(4) . . . . ?
C55 C50 C53 C56 18(5) . . . . ?
C54 C50 C53 C56 139(4) . . . . ?
C55 C51 C54 C50 19(3) . . . . ?
C56 C50 C54 C51 -144(3) . . . . ?
N1 C50 C54 C51 95(3) . . . . ?
C52 C50 C54 C51 -47(4) . . . . ?
C55 C50 C54 C51 -20(3) . . . . ?
C53 C50 C54 C51 -161(3) . . . . ?
C56 C52 C55 C50 18(2) . . . . ?
C50 C52 C55 C51 -20(2) . . . . ?
C56 C52 C55 C51 -2(4) . . . . ?
C56 C50 C55 C52 -23(3) . . . . ?
C51 C50 C55 C52 -155(3) . . . . ?
N1 C50 C55 C52 98(3) . . . . ?
C54 C50 C55 C52 -145(3) . . . . ?
C53 C50 C55 C52 -31(4) . . . . ?
C56 C50 C55 C51 131.5(19) . . . . ?
N1 C50 C55 C51 -106.8(14) . . . . ?
C52 C50 C55 C51 155(3) . . . . ?
C54 C50 C55 C51 9.8(16) . . . . ?
C53 C50 C55 C51 123(2) . . . . ?
C50 C53 C56 C52 -1(5) . . . . ?
C51 C50 C56 C53 -66(5) . . . . ?
N1 C50 C56 C53 75(4) . . . . ?
C52 C50 C56 C53 -179(4) . . . . ?
C55 C50 C56 C53 -167(4) . . . . ?
C54 C50 C56 C53 -44(4) . . . . ?
C51 C50 C56 C52 113(2) . . . . ?
N1 C50 C56 C52 -106.0(14) . . . . ?
C55 C50 C56 C52 12.8(18) . . . . ?
C54 C50 C56 C52 135.2(15) . . . . ?
C53 C50 C56 C52 179(4) . . . . ?
C63 C58 C59 C62 46(5) . . . . ?
C61 C58 C59 C62 135(4) . . . . ?
N2 C58 C59 C62 -91(4) . . . . ?
C64 C58 C59 C62 162(4) . . . . ?
C60 C58 C59 C62 21(4) . . . . ?
C61 C58 C60 C63 3(4) . . . . ?
C59 C58 C60 C63 134(4) . . . . ?
N2 C58 C60 C63 -108(4) . . . . ?
C62 C58 C60 C63 145(4) . . . . ?
C64 C58 C60 C63 13(5) . . . . ?
C63 C58 C61 C64 169(3) . . . . ?
C59 C58 C61 C64 45(4) . . . . ?
N2 C58 C61 C64 -89(3) . . . . ?
C62 C58 C61 C64 79(4) . . . . ?
C60 C58 C61 C64 167(3) . . . . ?
C59 C58 C61 C63 -124(3) . . . . ?
N2 C58 C61 C63 102.4(19) . . . . ?
C62 C58 C61 C63 -90(4) . . . . ?
C64 C58 C61 C63 -169(3) . . . . ?
C60 C58 C61 C63 -1(2) . . . . ?
C63 C58 C62 C59 -145(4) . . . . ?
C61 C58 C62 C59 -69(5) . . . . ?
N2 C58 C62 C59 99(4) . . . . ?
C64 C58 C62 C59 -21(5) . . . . ?
C60 C58 C62 C59 -160(4) . . . . ?
C58 C60 C63 C61 -5(8) . . . . ?
C61 C58 C63 C60 -177(5) . . . . ?
C59 C58 C63 C60 -59(5) . . . . ?
N2 C58 C63 C60 79(4) . . . . ?
C62 C58 C63 C60 -37(5) . . . . ?
C64 C58 C63 C60 -170(4) . . . . ?
C59 C58 C63 C61 119(3) . . . . ?
N2 C58 C63 C61 -103.8(19) . . . . ?
C62 C58 C63 C61 140(2) . . . . ?
C64 C58 C63 C61 8(2) . . . . ?
C60 C58 C63 C61 177(5) . . . . ?
C64 C61 C63 C60 -9(13) . . . . ?
C58 C61 C63 C60 6(10) . . . . ?
C64 C61 C63 C58 -15(4) . . . . ?
C63 C61 C64 C58 13(4) . . . . ?
C63 C58 C64 C61 -11(3) . . . . ?
C59 C58 C64 C61 -145(3) . . . . ?
N2 C58 C64 C61 103(3) . . . . ?
C62 C58 C64 C61 -135(3) . . . . ?
C60 C58 C64 C61 -17(4) . . . . ?
C69 C66 C67 C70 131(4) . . . . ?
C68 C66 C67 C70 -9(3) . . . . ?
N3 C66 C67 C70 -118(3) . . . . ?
C72 C66 C67 C70 135(3) . . . . ?
C71 C66 C67 C70 -15(4) . . . . ?
C70 C66 C68 C71 -180(3) . . . . ?
C69 C66 C68 C71 55(4) . . . . ?
N3 C66 C68 C71 -79(3) . . . . ?
C72 C66 C68 C71 87(5) . . . . ?
C67 C66 C68 C71 -174(2) . . . . ?
C69 C66 C68 C70 -125(4) . . . . ?
N3 C66 C68 C70 100(3) . . . . ?
C72 C66 C68 C70 -94(5) . . . . ?
C71 C66 C68 C70 180(3) . . . . ?
C67 C66 C68 C70 6(2) . . . . ?
C70 C66 C69 C72 45(6) . . . . ?
C68 C66 C69 C72 132(5) . . . . ?
N3 C66 C69 C72 -93(5) . . . . ?
C71 C66 C69 C72 168(4) . . . . ?
C67 C66 C69 C72 9(5) . . . . ?
C66 C67 C70 C68 32(13) . . . . ?
C69 C66 C70 C67 -71(5) . . . . ?
C68 C66 C70 C67 170(4) . . . . ?
N3 C66 C70 C67 68(3) . . . . ?
C72 C66 C70 C67 -51(4) . . . . ?
C71 C66 C70 C67 170(3) . . . . ?
C69 C66 C70 C68 119(4) . . . . ?
N3 C66 C70 C68 -102(3) . . . . ?
C72 C66 C70 C68 139(3) . . . . ?
C71 C66 C70 C68 0(3) . . . . ?
C67 C66 C70 C68 -170(4) . . . . ?
C71 C68 C70 C67 -35(16) . . . . ?
C66 C68 C70 C67 -35(14) . . . . ?
C71 C68 C70 C66 1(4) . . . . ?
C70 C68 C71 C66 0(4) . . . . ?
C70 C66 C71 C68 0(3) . . . . ?
C69 C66 C71 C68 -140(3) . . . . ?
N3 C66 C71 C68 111(3) . . . . ?
C72 C66 C71 C68 -134(3) . . . . ?
C67 C66 C71 C68 9(4) . . . . ?
C70 C66 C72 C69 -146(5) . . . . ?
C68 C66 C72 C69 -71(7) . . . . ?
N3 C66 C72 C69 95(5) . . . . ?
C71 C66 C72 C69 -14(5) . . . . ?
C67 C66 C72 C69 -172(5) . . . . ?
C74 N4 C73 Pd3 15(3) . . . . ?
C74 N4 C73 Pd4 169.7(14) . . . . ?
C73 N4 C74 C75 72(3) . . . . ?
C73 N4 C74 C76 -157.9(18) . . . . ?
C73 N4 C74 C77 -41(3) . . . . ?
N5 C79 C80 C83 -63(6) . . . . ?
C85 C79 C80 C83 72(6) . . . . ?
C81 C79 C80 C83 -177(6) . . . . ?
C84 C79 C80 C83 -172(6) . . . . ?
C82 C79 C80 C83 48(6) . . . . ?
C80 C79 C81 C84 11(6) . . . . ?
N5 C79 C81 C84 -106(5) . . . . ?
C85 C79 C81 C84 143(5) . . . . ?
C83 C79 C81 C84 10(7) . . . . ?
C82 C79 C81 C84 144(5) . . . . ?
C80 C79 C82 C85 129(4) . . . . ?
N5 C79 C82 C85 -115(4) . . . . ?
C81 C79 C82 C85 -4(5) . . . . ?
C84 C79 C82 C85 16(5) . . . . ?
C83 C79 C82 C85 146(4) . . . . ?
N5 C79 C83 C80 122(6) . . . . ?
C85 C79 C83 C80 -120(6) . . . . ?
C81 C79 C83 C80 4(7) . . . . ?
C84 C79 C83 C80 8(6) . . . . ?
C82 C79 C83 C80 -136(6) . . . . ?
C80 C79 C84 C81 -169(6) . . . . ?
N5 C79 C84 C81 80(6) . . . . ?
C85 C79 C84 C81 -40(6) . . . . ?
C83 C79 C84 C81 -173(5) . . . . ?
C82 C79 C84 C81 -47(6) . . . . ?
C80 C79 C85 C82 -63(5) . . . . ?
N5 C79 C85 C82 72(4) . . . . ?
C81 C79 C85 C82 177(4) . . . . ?
C84 C79 C85 C82 -168(4) . . . . ?
C83 C79 C85 C82 -39(5) . . . . ?
C89 C87 C88 C91 -10(3) . . . . ?
C93 C87 C88 C91 -155(3) . . . . ?
C90 C87 C88 C91 -143(2) . . . . ?
N6 C87 C88 C91 103(2) . . . . ?
C92 C87 C88 C91 -40(5) . . . . ?
C89 C87 C88 C93 145(3) . . . . ?
C90 C87 C88 C93 13(3) . . . . ?
N6 C87 C88 C93 -102(2) . . . . ?
C91 C87 C88 C93 155(3) . . . . ?
C92 C87 C88 C93 115(5) . . . . ?
C93 C87 C89 C91 78(6) . . . . ?
C90 C87 C89 C91 134(3) . . . . ?
N6 C87 C89 C91 -99(3) . . . . ?
C92 C87 C89 C91 172(4) . . . . ?
C88 C87 C89 C91 10(3) . . . . ?
C93 C87 C89 C92 -94(5) . . . . ?
C90 C87 C89 C92 -38(4) . . . . ?
N6 C87 C89 C92 89(3) . . . . ?
C91 C87 C89 C92 -172(4) . . . . ?
C88 C87 C89 C92 -161(3) . . . . ?
C89 C87 C90 C93 -137(4) . . . . ?
N6 C87 C90 C93 96(3) . . . . ?
C91 C87 C90 C93 -70(5) . . . . ?
C92 C87 C90 C93 -167(3) . . . . ?
C88 C87 C90 C93 -17(3) . . . . ?
C89 C87 C90 C92 30(3) . . . . ?
C93 C87 C90 C92 167(3) . . . . ?
N6 C87 C90 C92 -97(2) . . . . ?
C91 C87 C90 C92 96(4) . . . . ?
C88 C87 C90 C92 150(2) . . . . ?
C92 C89 C91 C88 -4(9) . . . . ?
C87 C89 C91 C88 -15(5) . . . . ?
C92 C89 C91 C87 11(5) . . . . ?
C87 C88 C91 C89 15(4) . . . . ?
C93 C88 C91 C89 -5(6) . . . . ?
C93 C88 C91 C87 -20(2) . . . . ?
C93 C87 C91 C89 -142(3) . . . . ?
C90 C87 C91 C89 -95(5) . . . . ?
N6 C87 C91 C89 99(3) . . . . ?
C92 C87 C91 C89 -7(3) . . . . ?
C88 C87 C91 C89 -167(4) . . . . ?
C89 C87 C91 C88 167(4) . . . . ?
C93 C87 C91 C88 26(3) . . . . ?
C90 C87 C91 C88 72(4) . . . . ?
N6 C87 C91 C88 -94(2) . . . . ?
C92 C87 C91 C88 161(2) . . . . ?
C91 C89 C92 C87 -11(5) . . . . ?
C91 C89 C92 C90 11(7) . . . . ?
C87 C89 C92 C90 23(2) . . . . ?
C93 C87 C92 C89 138(3) . . . . ?
C90 C87 C92 C89 149(3) . . . . ?
N6 C87 C92 C89 -105(3) . . . . ?
C91 C87 C92 C89 6(3) . . . . ?
C88 C87 C92 C89 38(5) . . . . ?
C89 C87 C92 C90 -149(3) . . . . ?
C93 C87 C92 C90 -11(3) . . . . ?
N6 C87 C92 C90 105.7(17) . . . . ?
C91 C87 C92 C90 -142(2) . . . . ?
C88 C87 C92 C90 -111(4) . . . . ?
C92 C90 C93 C87 -13(3) . . . . ?
C87 C90 C93 C88 19(4) . . . . ?
C92 C90 C93 C88 6(7) . . . . ?
C89 C87 C93 C90 85(6) . . . . ?
N6 C87 C93 C90 -98(3) . . . . ?
C91 C87 C93 C90 141(3) . . . . ?
C92 C87 C93 C90 16(4) . . . . ?
C88 C87 C93 C90 163(4) . . . . ?
C89 C87 C93 C88 -78(5) . . . . ?
C90 C87 C93 C88 -163(4) . . . . ?
N6 C87 C93 C88 99(2) . . . . ?
C91 C87 C93 C88 -22(3) . . . . ?
C92 C87 C93 C88 -147(3) . . . . ?
C91 C88 C93 C90 2(6) . . . . ?
C87 C88 C93 C90 -20(4) . . . . ?
C91 C88 C93 C87 22(3) . . . . ?
